data_4304736
loop_
_publ_author_name
'Kazuya Arashiba'
'Hidetaka Iizuka'
'Shoji Matsukawa'
'Shigeki Kuwata'
'Yoshiaki Tanabe'
'Masakazu Iwasaki'
'Youichi Ishii'

_publ_contact_author_email ishii@chem.chuo-u.ac.jp
_publ_contact_author_fax +81-3-3817-1895
_publ_contact_author_name 'Prof. Youichi Ishii'
_publ_contact_author_phone +81-3-3817-1901
_publ_section_title
;
Synthesis, Structures, and Properties of Group 9- and Group 10-Group 6
Heterodinuclear Nitrosyl Complexes
;
_journal_name_full 'Inorganic Chemistry'
_journal_page_first 4264
_journal_page_last 4274
_journal_paper_doi 10.1021/ic702309h
_journal_volume 47
_journal_year 2008
_chemical_formula_moiety 'C37 H41 Mo N O P2 Pt S2 '
_chemical_formula_sum 'C37 H41 Mo N O P2 Pt S2'
_chemical_formula_weight 932.83
_space_group_IT_number 61
_symmetry_cell_setting orthorhombic
_symmetry_Int_Tables_number 61
_symmetry_space_group_name_Hall '-P 2ac 2ab'
_symmetry_space_group_name_H-M 'P b c a'
_cell_angle_alpha 90.0000
_cell_angle_beta 90.0000
_cell_angle_gamma 90.0000
_cell_formula_units_Z 8
_cell_length_a 18.643(4)
_cell_length_b 15.995(3)
_cell_length_c 23.338(5)
_cell_measurement_reflns_used 12087
_cell_measurement_temperature 123.1
_cell_measurement_theta_max 27.5
_cell_measurement_theta_min 3.1
_cell_volume 6959(2)
_computing_cell_refinement CrystalClear
_computing_data_collection CrystalClear
_computing_data_reduction CrystalStructure
_computing_publication_material 'CrystalStructure 3.8'
_computing_structure_refinement CRYSTALS
_computing_structure_solution SHELXS97
_diffrn_detector_area_resol_mean 7.31
_diffrn_measured_fraction_theta_full 0.996
_diffrn_measured_fraction_theta_max 0.996
_diffrn_measurement_device_type 'Rigaku Mercury'
_diffrn_measurement_method \w
_diffrn_radiation_type 'Mo K\a'
_diffrn_radiation_wavelength 0.71070
_diffrn_reflns_av_R_equivalents 0.188
_diffrn_reflns_limit_h_max 20
_diffrn_reflns_limit_h_min -24
_diffrn_reflns_limit_k_max 13
_diffrn_reflns_limit_k_min -20
_diffrn_reflns_limit_l_max 26
_diffrn_reflns_limit_l_min -30
_diffrn_reflns_number 47349
_diffrn_reflns_theta_full 27.53
_diffrn_reflns_theta_max 27.53
_exptl_absorpt_coefficient_mu 4.603
_exptl_absorpt_correction_T_max 0.398
_exptl_absorpt_correction_T_min 0.261
_exptl_absorpt_correction_type multi-scan
_exptl_absorpt_process_details 'Jacobson, R. (1998) Private communication'
_exptl_crystal_colour darkbrown
_exptl_crystal_density_diffrn 1.781
_exptl_crystal_density_method 'not measured'
_exptl_crystal_description prism
_exptl_crystal_F_000 3680.00
_exptl_crystal_size_max 0.20
_exptl_crystal_size_mid 0.20
_exptl_crystal_size_min 0.20
_refine_diff_density_max 1.90
_refine_diff_density_min -0.81
_refine_ls_extinction_method none
_refine_ls_goodness_of_fit_ref 1.004
_refine_ls_hydrogen_treatment refall
_refine_ls_number_parameters 447
_refine_ls_number_reflns 2413
_refine_ls_R_factor_gt 0.0346
_refine_ls_shift/su_max 0.0000
_refine_ls_structure_factor_coef F
_refine_ls_weighting_details 'w = 1/[0.0001Fo^2^ + 0.5500\s(Fo^2^)]'
_refine_ls_weighting_scheme calc
_refine_ls_wR_factor_ref 0.0347
_reflns_number_gt 2413
_reflns_number_total 7986
_reflns_threshold_expression F^2^>2.0\s(F^2^)
_cod_data_source_file ic702309h-file002_4.cif
_cod_data_source_block '_[(dppp)Pt(mu-S)2Mo(NO)Cp*]'
_cod_original_cell_volume 6959(3)
_cod_original_formula_sum 'C37 H41 Mo N O P2 Pt S2 '
_cod_database_code 4304736

loop_
_symmetry_equiv_pos_site_id
_symmetry_equiv_pos_as_xyz
1 +X,+Y,+Z
2 1/2-X,1/2+Y,+Z
3 +X,1/2-Y,1/2+Z
4 1/2-X,-Y,1/2+Z
5 -X,-Y,-Z
6 1/2+X,1/2-Y,-Z
7 -X,1/2+Y,1/2-Z
8 1/2+X,+Y,1/2-Z

loop_
_atom_site_label
_atom_site_type_symbol
_atom_site_fract_x
_atom_site_fract_y
_atom_site_fract_z
_atom_site_U_iso_or_equiv
_atom_site_adp_type
_atom_site_occupancy
_atom_site_symmetry_multiplicity
_atom_site_calc_flag
_atom_site_refinement_flags
_atom_site_disorder_assembly
_atom_site_disorder_group
Pt(1) Pt 0.92295(3) 0.78604(3) 0.31696(2) 0.01873(12) Uani 1.00 1 d . . .
Mo(1) Mo 0.92230(8) 0.94740(7) 0.37537(5) 0.0202(3) Uani 1.00 1 d . . .
S(1) S 0.9145(2) 0.9225(2) 0.27725(15) 0.0251(10) Uani 1.00 1 d . . .
S(2) S 0.9366(2) 0.8160(2) 0.41559(14) 0.0267(11) Uani 1.00 1 d . . .
P(1) P 0.88699(19) 0.7519(2) 0.22694(16) 0.0189(10) Uani 1.00 1 d . . .
P(2) P 0.95115(19) 0.6554(2) 0.34874(18) 0.0262(11) Uani 1.00 1 d . . .
O(1) O 1.0686(6) 1.0209(6) 0.3875(4) 0.051(3) Uani 1.00 1 d . . .
N(1) N 1.0106(6) 0.9863(6) 0.3804(4) 0.025(3) Uani 1.00 1 d . . .
C(1) C 0.7953(8) 0.9527(9) 0.4048(6) 0.034(5) Uani 1.00 1 d . . .
C(2) C 0.8389(7) 0.9686(8) 0.4534(5) 0.024(4) Uani 1.00 1 d . . .
C(3) C 0.8780(7) 1.0431(8) 0.4419(5) 0.022(4) Uani 1.00 1 d . . .
C(4) C 0.8603(7) 1.0712(8) 0.3867(6) 0.029(4) Uani 1.00 1 d . . .
C(5) C 0.8064(7) 1.0155(9) 0.3645(6) 0.034(5) Uani 1.00 1 d . . .
C(6) C 0.7441(8) 0.8791(9) 0.4011(6) 0.055(5) Uani 1.00 1 d . . .
C(7) C 0.8374(7) 0.9211(9) 0.5079(6) 0.039(5) Uani 1.00 1 d . . .
C(8) C 0.9266(8) 1.0884(7) 0.4835(5) 0.038(4) Uani 1.00 1 d . . .
C(9) C 0.8836(8) 1.1497(9) 0.3590(6) 0.055(6) Uani 1.00 1 d . . .
C(10) C 0.7681(7) 1.0264(10) 0.3088(6) 0.059(6) Uani 1.00 1 d . . .
C(11) C 0.9406(6) 0.7818(8) 0.1673(5) 0.025(4) Uani 1.00 1 d . . .
C(12) C 0.9240(7) 0.7612(7) 0.1102(5) 0.025(4) Uani 1.00 1 d . . .
C(13) C 0.9619(7) 0.7853(8) 0.0640(5) 0.032(4) Uani 1.00 1 d . . .
C(14) C 1.0255(7) 0.8315(8) 0.0722(6) 0.032(4) Uani 1.00 1 d . . .
C(15) C 1.0444(7) 0.8538(8) 0.1275(6) 0.030(4) Uani 1.00 1 d . . .
C(16) C 1.0047(6) 0.8292(7) 0.1746(5) 0.022(4) Uani 1.00 1 d . . .
C(17) C 0.7987(6) 0.7914(8) 0.2116(5) 0.022(3) Uani 1.00 1 d . . .
C(18) C 0.7843(6) 0.8527(8) 0.1700(5) 0.027(4) Uani 1.00 1 d . . .
C(19) C 0.7158(6) 0.8831(8) 0.1604(6) 0.028(4) Uani 1.00 1 d . . .
C(20) C 0.6585(7) 0.8527(8) 0.1934(6) 0.035(4) Uani 1.00 1 d . . .
C(21) C 0.6720(7) 0.7928(8) 0.2340(5) 0.031(4) Uani 1.00 1 d . . .
C(22) C 0.7408(6) 0.7656(7) 0.2439(5) 0.022(4) Uani 1.00 1 d . . .
C(23) C 0.8749(6) 0.6406(7) 0.2146(5) 0.023(4) Uani 1.00 1 d . . .
C(24) C 0.9363(6) 0.5844(7) 0.2366(5) 0.026(4) Uani 1.00 1 d . . .
C(25) C 0.9310(7) 0.5683(7) 0.3001(4) 0.025(4) Uani 1.00 1 d . . .
C(26) C 1.0473(6) 0.6431(8) 0.3627(6) 0.026(4) Uani 1.00 1 d . . .
C(27) C 1.0893(7) 0.5894(8) 0.3323(5) 0.031(4) Uani 1.00 1 d . . .
C(28) C 1.1631(8) 0.5811(10) 0.3425(7) 0.044(5) Uani 1.00 1 d . . .
C(29) C 1.1946(7) 0.6302(10) 0.3847(7) 0.042(5) Uani 1.00 1 d . . .
C(30) C 1.1521(8) 0.6821(10) 0.4161(6) 0.043(5) Uani 1.00 1 d . . .
C(31) C 1.0795(8) 0.6916(7) 0.4048(6) 0.037(4) Uani 1.00 1 d . . .
C(32) C 0.9046(7) 0.6199(8) 0.4125(5) 0.023(4) Uani 1.00 1 d . . .
C(33) C 0.9312(8) 0.5554(8) 0.4462(5) 0.035(4) Uani 1.00 1 d . . .
C(34) C 0.8934(9) 0.5281(8) 0.4925(6) 0.037(5) Uani 1.00 1 d . . .
C(35) C 0.8267(9) 0.5591(9) 0.5056(6) 0.039(5) Uani 1.00 1 d . . .
C(36) C 0.7986(7) 0.6189(10) 0.4712(7) 0.044(5) Uani 1.00 1 d . . .
C(37) C 0.8354(7) 0.6505(8) 0.4246(6) 0.033(4) Uani 1.00 1 d . . .
H(1) H 0.7207 0.8813 0.3650 0.066 Uiso 1.00 1 c R . .
H(2) H 0.7095 0.8832 0.4308 0.066 Uiso 1.00 1 c R . .
H(3) H 0.7692 0.8276 0.4045 0.066 Uiso 1.00 1 c R . .
H(4) H 0.8066 0.8742 0.5036 0.047 Uiso 1.00 1 c R . .
H(5) H 0.8203 0.9556 0.5381 0.047 Uiso 1.00 1 c R . .
H(6) H 0.8845 0.9024 0.5167 0.047 Uiso 1.00 1 c R . .
H(7) H 0.9308 1.0563 0.5176 0.046 Uiso 1.00 1 c R . .
H(8) H 0.9071 1.1417 0.4925 0.046 Uiso 1.00 1 c R . .
H(9) H 0.9726 1.0951 0.4667 0.046 Uiso 1.00 1 c R . .
H(10) H 0.9150 1.1782 0.3844 0.067 Uiso 1.00 1 c R . .
H(11) H 0.8439 1.1846 0.3502 0.067 Uiso 1.00 1 c R . .
H(12) H 0.9086 1.1362 0.3247 0.067 Uiso 1.00 1 c R . .
H(13) H 0.7817 1.0786 0.2926 0.071 Uiso 1.00 1 c R . .
H(14) H 0.7180 1.0265 0.3162 0.071 Uiso 1.00 1 c R . .
H(15) H 0.7792 0.9828 0.2827 0.071 Uiso 1.00 1 c R . .
H(16) H 0.8830 0.7272 0.1040 0.030 Uiso 1.00 1 c R . .
H(17) H 0.9464 0.7724 0.0262 0.039 Uiso 1.00 1 c R . .
H(18) H 1.0550 0.8468 0.0408 0.038 Uiso 1.00 1 c R . .
H(19) H 1.0858 0.8876 0.1330 0.036 Uiso 1.00 1 c R . .
H(20) H 1.0210 0.8424 0.2120 0.027 Uiso 1.00 1 c R . .
H(21) H 0.8234 0.8752 0.1489 0.033 Uiso 1.00 1 c R . .
H(22) H 0.7072 0.9224 0.1308 0.034 Uiso 1.00 1 c R . .
H(23) H 0.6115 0.8738 0.1872 0.042 Uiso 1.00 1 c R . .
H(24) H 0.6332 0.7706 0.2555 0.037 Uiso 1.00 1 c R . .
H(25) H 0.7494 0.7268 0.2739 0.027 Uiso 1.00 1 c R . .
H(26) H 0.8330 0.6232 0.2345 0.027 Uiso 1.00 1 c R . .
H(27) H 0.8685 0.6318 0.1747 0.028 Uiso 1.00 1 c R . .
H(28) H 0.9357 0.5330 0.2162 0.031 Uiso 1.00 1 c R . .
H(29) H 0.9800 0.6130 0.2291 0.031 Uiso 1.00 1 c R . .
H(30) H 0.9640 0.5249 0.3090 0.030 Uiso 1.00 1 c R . .
H(31) H 0.8835 0.5497 0.3077 0.030 Uiso 1.00 1 c R . .
H(32) H 1.0675 0.5546 0.3043 0.037 Uiso 1.00 1 c R . .
H(33) H 1.1919 0.5449 0.3199 0.053 Uiso 1.00 1 c R . .
H(34) H 1.2444 0.6260 0.3928 0.051 Uiso 1.00 1 c R . .
H(35) H 1.1731 0.7150 0.4455 0.052 Uiso 1.00 1 c R . .
H(36) H 1.0510 0.7294 0.4264 0.044 Uiso 1.00 1 c R . .
H(37) H 0.9759 0.5304 0.4367 0.042 Uiso 1.00 1 c R . .
H(38) H 0.9143 0.4875 0.5171 0.044 Uiso 1.00 1 c R . .
H(39) H 0.8006 0.5366 0.5369 0.047 Uiso 1.00 1 c R . .
H(40) H 0.7531 0.6420 0.4801 0.052 Uiso 1.00 1 c R . .
H(41) H 0.8150 0.6909 0.3996 0.039 Uiso 1.00 1 c R . .

loop_
_atom_site_aniso_label
_atom_site_aniso_U_11
_atom_site_aniso_U_22
_atom_site_aniso_U_33
_atom_site_aniso_U_12
_atom_site_aniso_U_13
_atom_site_aniso_U_23
Pt(1) 0.0206(2) 0.0186(2) 0.0169(2) 0.0009(3) -0.0013(3) -0.0001(3)
Mo(1) 0.0216(6) 0.0203(6) 0.0187(6) 0.0013(7) -0.0015(8) -0.0003(5)
S(1) 0.034(2) 0.0190(19) 0.0226(19) 0.0005(19) 0.000(2) -0.0012(15)
S(2) 0.045(2) 0.024(2) 0.0104(19) 0.0097(17) -0.0050(19) -0.0019(15)
P(1) 0.017(2) 0.022(2) 0.018(2) 0.0011(16) -0.0014(18) 0.0027(17)
P(2) 0.028(2) 0.019(2) 0.032(2) 0.0002(17) 0.001(2) 0.005(2)
O(1) 0.046(7) 0.072(8) 0.036(6) -0.027(7) 0.005(6) 0.005(5)
N(1) 0.024(7) 0.033(7) 0.018(6) -0.001(5) 0.010(6) 0.005(6)
C(1) 0.038(10) 0.028(9) 0.037(10) 0.005(8) 0.005(8) -0.016(8)
C(2) 0.024(8) 0.032(9) 0.016(8) 0.007(7) 0.012(7) -0.009(7)
C(3) 0.030(8) 0.021(8) 0.014(8) -0.005(7) 0.002(7) 0.005(7)
C(4) 0.031(9) 0.026(9) 0.031(10) 0.006(7) 0.021(8) 0.002(7)
C(5) 0.027(9) 0.043(10) 0.031(10) 0.017(8) 0.013(8) 0.002(8)
C(6) 0.050(11) 0.062(12) 0.054(11) 0.004(10) 0.007(10) -0.022(10)
C(7) 0.039(10) 0.052(11) 0.027(9) 0.017(8) 0.016(8) -0.001(8)
C(8) 0.049(9) 0.017(7) 0.048(10) -0.011(9) 0.003(10) -0.003(7)
C(9) 0.058(11) 0.062(12) 0.046(12) 0.009(10) 0.011(10) 0.021(10)
C(10) 0.042(11) 0.099(14) 0.036(10) 0.039(10) -0.006(9) -0.003(11)
C(11) 0.030(8) 0.007(6) 0.037(9) 0.009(6) 0.004(6) -0.009(7)
C(12) 0.021(7) 0.029(8) 0.024(8) -0.003(8) -0.010(8) -0.001(6)
C(13) 0.068(10) 0.019(7) 0.009(7) -0.010(8) 0.022(7) -0.006(8)
C(14) 0.039(10) 0.037(9) 0.020(9) -0.004(8) 0.022(8) 0.010(7)
C(15) 0.028(8) 0.018(8) 0.044(10) 0.001(6) 0.014(8) -0.006(8)
C(16) 0.022(7) 0.033(8) 0.012(8) 0.002(6) 0.003(7) -0.008(7)
C(17) 0.014(7) 0.020(7) 0.032(8) 0.007(6) 0.006(6) 0.001(8)
C(18) 0.007(7) 0.057(10) 0.017(9) -0.007(7) 0.003(6) 0.019(7)
C(19) 0.023(8) 0.035(9) 0.027(9) 0.009(7) -0.002(7) 0.007(7)
C(20) 0.015(7) 0.035(9) 0.057(12) -0.002(6) -0.002(8) 0.001(9)
C(21) 0.039(9) 0.021(7) 0.033(10) -0.005(8) 0.004(8) 0.002(8)
C(22) 0.020(8) 0.026(9) 0.021(8) 0.011(6) -0.003(7) -0.003(6)
C(23) 0.027(8) 0.034(8) 0.008(7) 0.001(7) -0.009(6) -0.001(7)
C(24) 0.022(9) 0.019(7) 0.035(9) -0.009(6) -0.009(7) -0.003(6)
C(25) 0.041(9) 0.022(7) 0.012(7) 0.011(7) -0.022(7) -0.007(5)
C(26) 0.023(8) 0.026(8) 0.030(9) 0.008(7) -0.000(7) -0.004(7)
C(27) 0.032(9) 0.036(8) 0.024(9) 0.010(7) -0.021(7) -0.011(6)
C(28) 0.030(9) 0.064(12) 0.040(10) 0.018(8) -0.007(9) 0.003(9)
C(29) 0.015(8) 0.066(12) 0.047(11) -0.005(9) -0.005(8) 0.023(10)
C(30) 0.023(9) 0.075(14) 0.032(10) 0.012(8) -0.012(8) -0.001(9)
C(31) 0.036(8) 0.030(8) 0.044(9) 0.009(8) -0.023(9) -0.008(7)
C(32) 0.030(10) 0.020(8) 0.019(8) -0.004(6) 0.002(7) 0.004(6)
C(33) 0.048(11) 0.032(9) 0.025(8) -0.005(8) 0.010(9) 0.001(7)
C(34) 0.068(12) 0.022(9) 0.021(9) 0.010(8) -0.009(9) -0.006(7)
C(35) 0.056(12) 0.026(10) 0.035(11) -0.022(9) 0.000(10) 0.001(9)
C(36) 0.008(8) 0.055(12) 0.068(13) -0.020(8) 0.006(8) -0.003(10)
C(37) 0.017(8) 0.024(9) 0.057(11) -0.003(7) -0.002(8) 0.009(8)

loop_
_atom_type_symbol
_atom_type_description
_atom_type_scat_dispersion_real
_atom_type_scat_dispersion_imag
_atom_type_scat_source
C C 0.003 0.002
;
International Tables for Crystallography
(1992, Vol. C, Tables 4.2.6.8 and 6.1.1.4)
;
H H 0.000 0.000
;
International Tables for Crystallography
(1992, Vol. C, Table 6.1.1.4)
;
N N 0.006 0.003
;
International Tables for Crystallography
(1992, Vol. C, Tables 4.2.6.8 and 6.1.1.4)
;
O O 0.011 0.006
;
International Tables for Crystallography
(1992, Vol. C, Tables 4.2.6.8 and 6.1.1.4)
;
P P 0.102 0.094
;
International Tables for Crystallography
(1992, Vol. C, Tables 4.2.6.8 and 6.1.1.4)
;
S S 0.125 0.123
;
International Tables for Crystallography
(1992, Vol. C, Tables 4.2.6.8 and 6.1.1.4)
;
Mo Mo -1.683 0.686
;
International Tables for Crystallography
(1992, Vol. C, Tables 4.2.6.8 and 6.1.1.4)
;
Pt Pt -1.703 8.390
;
International Tables for Crystallography
(1992, Vol. C, Tables 4.2.6.8 and 6.1.1.4)
;

loop_
_geom_angle_atom_site_label_1
_geom_angle_atom_site_label_2
_geom_angle_atom_site_label_3
_geom_angle
_geom_angle_publ_flag
_geom_angle_site_symmetry_1
_geom_angle_site_symmetry_2
_geom_angle_site_symmetry_3
Mo(1) Pt(1) S(1) 50.92(8) yes . . .
Mo(1) Pt(1) S(2) 50.70(8) yes . . .
Mo(1) Pt(1) P(1) 130.03(9) yes . . .
Mo(1) Pt(1) P(2) 131.28(10) yes . . .
S(1) Pt(1) S(2) 101.56(11) yes . . .
S(1) Pt(1) P(1) 80.84(12) yes . . .
S(1) Pt(1) P(2) 169.86(13) yes . . .
S(2) Pt(1) P(1) 168.68(13) yes . . .
S(2) Pt(1) P(2) 81.03(13) yes . . .
P(1) Pt(1) P(2) 98.55(13) yes . . .
Pt(1) Mo(1) S(1) 52.42(8) yes . . .
Pt(1) Mo(1) S(2) 52.17(8) yes . . .
Pt(1) Mo(1) N(1) 109.8(3) yes . . .
Pt(1) Mo(1) C(1) 99.5(3) yes . . .
Pt(1) Mo(1) C(2) 118.6(3) yes . . .
Pt(1) Mo(1) C(3) 153.3(3) yes . . .
Pt(1) Mo(1) C(4) 144.5(3) yes . . .
Pt(1) Mo(1) C(5) 110.5(3) yes . . .
S(1) Mo(1) S(2) 104.52(12) yes . . .
S(1) Mo(1) N(1) 100.6(3) yes . . .
S(1) Mo(1) C(1) 102.7(3) yes . . .
S(1) Mo(1) C(2) 136.4(3) yes . . .
S(1) Mo(1) C(3) 138.2(3) yes . . .
S(1) Mo(1) C(4) 103.2(3) yes . . .
S(1) Mo(1) C(5) 85.3(3) yes . . .
S(2) Mo(1) N(1) 100.7(3) yes . . .
S(2) Mo(1) C(1) 91.6(3) yes . . .
S(2) Mo(1) C(2) 84.0(3) yes . . .
S(2) Mo(1) C(3) 111.5(3) yes . . .
S(2) Mo(1) C(4) 142.1(3) yes . . .
S(2) Mo(1) C(5) 123.4(3) yes . . .
N(1) Mo(1) C(1) 149.9(5) yes . . .
N(1) Mo(1) C(2) 120.1(4) yes . . .
N(1) Mo(1) C(3) 93.1(4) yes . . .
N(1) Mo(1) C(4) 99.0(5) yes . . .
N(1) Mo(1) C(5) 132.7(5) yes . . .
C(1) Mo(1) C(2) 33.7(4) yes . . .
C(1) Mo(1) C(3) 56.8(4) yes . . .
C(1) Mo(1) C(4) 57.2(5) yes . . .
C(1) Mo(1) C(5) 33.0(5) yes . . .
C(2) Mo(1) C(3) 34.8(4) yes . . .
C(2) Mo(1) C(4) 58.1(4) yes . . .
C(2) Mo(1) C(5) 56.3(4) yes . . .
C(3) Mo(1) C(4) 35.2(4) yes . . .
C(3) Mo(1) C(5) 57.4(4) yes . . .
C(4) Mo(1) C(5) 35.2(5) yes . . .
Pt(1) S(1) Mo(1) 76.66(10) yes . . .
Pt(1) S(2) Mo(1) 77.13(10) yes . . .
Pt(1) P(1) C(11) 119.5(4) yes . . .
Pt(1) P(1) C(17) 111.7(4) yes . . .
Pt(1) P(1) C(23) 114.8(4) yes . . .
C(11) P(1) C(17) 105.3(6) yes . . .
C(11) P(1) C(23) 102.1(5) yes . . .
C(17) P(1) C(23) 101.4(6) yes . . .
Pt(1) P(2) C(25) 116.6(4) yes . . .
Pt(1) P(2) C(26) 112.5(4) yes . . .
Pt(1) P(2) C(32) 116.3(4) yes . . .
C(25) P(2) C(26) 103.2(6) yes . . .
C(25) P(2) C(32) 99.9(5) yes . . .
C(26) P(2) C(32) 106.8(6) yes . . .
Mo(1) N(1) O(1) 172.5(9) yes . . .
Mo(1) C(1) C(2) 71.2(8) yes . . .
Mo(1) C(1) C(5) 72.1(8) yes . . .
Mo(1) C(1) C(6) 124.1(10) yes . . .
C(2) C(1) C(5) 109.0(13) yes . . .
C(2) C(1) C(6) 123.0(13) yes . . .
C(5) C(1) C(6) 127.9(13) yes . . .
Mo(1) C(2) C(1) 75.0(8) yes . . .
Mo(1) C(2) C(3) 69.3(7) yes . . .
Mo(1) C(2) C(7) 126.0(9) yes . . .
C(1) C(2) C(3) 107.1(12) yes . . .
C(1) C(2) C(7) 125.7(12) yes . . .
C(3) C(2) C(7) 126.9(12) yes . . .
Mo(1) C(3) C(2) 75.9(7) yes . . .
Mo(1) C(3) C(4) 71.5(7) yes . . .
Mo(1) C(3) C(8) 122.0(9) yes . . .
C(2) C(3) C(4) 108.7(11) yes . . .
C(2) C(3) C(8) 126.0(11) yes . . .
C(4) C(3) C(8) 125.2(11) yes . . .
Mo(1) C(4) C(3) 73.3(7) yes . . .
Mo(1) C(4) C(5) 77.1(8) yes . . .
Mo(1) C(4) C(9) 122.1(10) yes . . .
C(3) C(4) C(5) 107.3(12) yes . . .
C(3) C(4) C(9) 127.2(13) yes . . .
C(5) C(4) C(9) 125.0(13) yes . . .
Mo(1) C(5) C(1) 74.9(8) yes . . .
Mo(1) C(5) C(4) 67.7(7) yes . . .
Mo(1) C(5) C(10) 124.7(10) yes . . .
C(1) C(5) C(4) 107.9(12) yes . . .
C(1) C(5) C(10) 127.0(13) yes . . .
C(4) C(5) C(10) 125.1(13) yes . . .
P(1) C(11) C(12) 123.7(9) yes . . .
P(1) C(11) C(16) 121.4(9) yes . . .
C(12) C(11) C(16) 114.9(11) yes . . .
C(11) C(12) C(13) 125.2(12) yes . . .
C(12) C(13) C(14) 118.8(12) yes . . .
C(13) C(14) C(15) 118.5(13) yes . . .
C(14) C(15) C(16) 122.0(12) yes . . .
C(11) C(16) C(15) 120.5(12) yes . . .
P(1) C(17) C(18) 123.8(9) yes . . .
P(1) C(17) C(22) 120.2(9) yes . . .
C(18) C(17) C(22) 115.9(10) yes . . .
C(17) C(18) C(19) 122.0(11) yes . . .
C(18) C(19) C(20) 119.5(12) yes . . .
C(19) C(20) C(21) 118.7(12) yes . . .
C(20) C(21) C(22) 120.6(12) yes . . .
C(17) C(22) C(21) 123.0(11) yes . . .
P(1) C(23) C(24) 115.2(8) yes . . .
C(23) C(24) C(25) 112.2(10) yes . . .
P(2) C(25) C(24) 117.7(8) yes . . .
P(2) C(26) C(27) 122.6(10) yes . . .
P(2) C(26) C(31) 119.2(10) yes . . .
C(27) C(26) C(31) 118.2(12) yes . . .
C(26) C(27) C(28) 122.4(12) yes . . .
C(27) C(28) C(29) 118.7(13) yes . . .
C(28) C(29) C(30) 118.7(13) yes . . .
C(29) C(30) C(31) 122.1(14) yes . . .
C(26) C(31) C(30) 119.7(13) yes . . .
P(2) C(32) C(33) 121.7(10) yes . . .
P(2) C(32) C(37) 119.6(10) yes . . .
C(33) C(32) C(37) 118.2(12) yes . . .
C(32) C(33) C(34) 120.2(14) yes . . .
C(33) C(34) C(35) 122.0(14) yes . . .
C(34) C(35) C(36) 118.3(14) yes . . .
C(35) C(36) C(37) 122.2(14) yes . . .
C(32) C(37) C(36) 119.0(13) yes . . .
C(1) C(6) H(1) 108.1 no . . .
C(1) C(6) H(2) 109.4 no . . .
C(1) C(6) H(3) 110.9 no . . .
H(1) C(6) H(2) 109.5 no . . .
H(1) C(6) H(3) 109.5 no . . .
H(2) C(6) H(3) 109.5 no . . .
C(2) C(7) H(4) 109.0 no . . .
C(2) C(7) H(5) 110.3 no . . .
C(2) C(7) H(6) 109.2 no . . .
H(4) C(7) H(5) 109.5 no . . .
H(4) C(7) H(6) 109.5 no . . .
H(5) C(7) H(6) 109.5 no . . .
C(3) C(8) H(7) 109.2 no . . .
C(3) C(8) H(8) 110.0 no . . .
C(3) C(8) H(9) 109.2 no . . .
H(7) C(8) H(8) 109.5 no . . .
H(7) C(8) H(9) 109.5 no . . .
H(8) C(8) H(9) 109.5 no . . .
C(4) C(9) H(10) 108.4 no . . .
C(4) C(9) H(11) 111.3 no . . .
C(4) C(9) H(12) 108.7 no . . .
H(10) C(9) H(11) 109.5 no . . .
H(10) C(9) H(12) 109.5 no . . .
H(11) C(9) H(12) 109.5 no . . .
C(5) C(10) H(13) 108.7 no . . .
C(5) C(10) H(14) 108.1 no . . .
C(5) C(10) H(15) 111.5 no . . .
H(13) C(10) H(14) 109.5 no . . .
H(13) C(10) H(15) 109.5 no . . .
H(14) C(10) H(15) 109.5 no . . .
C(11) C(12) H(16) 117.1 no . . .
C(13) C(12) H(16) 117.7 no . . .
C(12) C(13) H(17) 121.4 no . . .
C(14) C(13) H(17) 119.8 no . . .
C(13) C(14) H(18) 121.0 no . . .
C(15) C(14) H(18) 120.5 no . . .
C(14) C(15) H(19) 118.7 no . . .
C(16) C(15) H(19) 119.3 no . . .
C(11) C(16) H(20) 119.8 no . . .
C(15) C(16) H(20) 119.7 no . . .
C(17) C(18) H(21) 118.5 no . . .
C(19) C(18) H(21) 119.4 no . . .
C(18) C(19) H(22) 120.3 no . . .
C(20) C(19) H(22) 120.1 no . . .
C(19) C(20) H(23) 119.8 no . . .
C(21) C(20) H(23) 121.5 no . . .
C(20) C(21) H(24) 119.1 no . . .
C(22) C(21) H(24) 120.3 no . . .
C(17) C(22) H(25) 117.7 no . . .
C(21) C(22) H(25) 119.3 no . . .
P(1) C(23) H(26) 108.2 no . . .
P(1) C(23) H(27) 108.5 no . . .
C(24) C(23) H(26) 106.0 no . . .
C(24) C(23) H(27) 109.3 no . . .
H(26) C(23) H(27) 109.5 no . . .
C(23) C(24) H(28) 109.3 no . . .
C(23) C(24) H(29) 107.2 no . . .
C(25) C(24) H(28) 110.1 no . . .
C(25) C(24) H(29) 108.5 no . . .
H(28) C(24) H(29) 109.4 no . . .
P(2) C(25) H(30) 106.7 no . . .
P(2) C(25) H(31) 108.2 no . . .
C(24) C(25) H(30) 107.3 no . . .
C(24) C(25) H(31) 107.4 no . . .
H(30) C(25) H(31) 109.5 no . . .
C(26) C(27) H(32) 118.8 no . . .
C(28) C(27) H(32) 118.7 no . . .
C(27) C(28) H(33) 121.3 no . . .
C(29) C(28) H(33) 119.9 no . . .
C(28) C(29) H(34) 120.9 no . . .
C(30) C(29) H(34) 120.4 no . . .
C(29) C(30) H(35) 119.1 no . . .
C(31) C(30) H(35) 118.7 no . . .
C(26) C(31) H(36) 119.4 no . . .
C(30) C(31) H(36) 120.9 no . . .
C(32) C(33) H(37) 119.6 no . . .
C(34) C(33) H(37) 120.2 no . . .
C(33) C(34) H(38) 119.1 no . . .
C(35) C(34) H(38) 118.9 no . . .
C(34) C(35) H(39) 120.0 no . . .
C(36) C(35) H(39) 121.6 no . . .
C(35) C(36) H(40) 119.5 no . . .
C(37) C(36) H(40) 118.2 no . . .
C(32) C(37) H(41) 118.6 no . . .
C(36) C(37) H(41) 122.3 no . . .

loop_
_geom_bond_atom_site_label_1
_geom_bond_atom_site_label_2
_geom_bond_distance
_geom_bond_publ_flag
_geom_bond_site_symmetry_1
_geom_bond_site_symmetry_2
Pt(1) Mo(1) 2.9189(12) yes . .
Pt(1) S(1) 2.377(3) yes . .
Pt(1) S(2) 2.365(3) yes . .
Pt(1) P(1) 2.272(3) yes . .
Pt(1) P(2) 2.278(3) yes . .
Mo(1) S(1) 2.329(3) yes . .
Mo(1) S(2) 2.317(3) yes . .
Mo(1) N(1) 1.764(11) yes . .
Mo(1) C(1) 2.467(15) yes . .
Mo(1) C(2) 2.417(13) yes . .
Mo(1) C(3) 2.331(13) yes . .
Mo(1) C(4) 2.309(14) yes . .
Mo(1) C(5) 2.432(15) yes . .
P(1) C(11) 1.779(12) yes . .
P(1) C(17) 1.800(12) yes . .
P(1) C(23) 1.817(12) yes . .
P(2) C(25) 1.836(11) yes . .
P(2) C(26) 1.832(13) yes . .
P(2) C(32) 1.814(13) yes . .
O(1) N(1) 1.226(15) yes . .
C(1) C(2) 1.42(2) yes . .
C(1) C(5) 1.39(2) yes . .
C(1) C(6) 1.52(2) yes . .
C(2) C(3) 1.422(19) yes . .
C(2) C(7) 1.482(19) yes . .
C(3) C(4) 1.404(19) yes . .
C(3) C(8) 1.513(19) yes . .
C(4) C(5) 1.44(2) yes . .
C(4) C(9) 1.48(2) yes . .
C(5) C(10) 1.49(2) yes . .
C(11) C(12) 1.407(17) yes . .
C(11) C(16) 1.425(17) yes . .
C(12) C(13) 1.347(18) yes . .
C(13) C(14) 1.41(2) yes . .
C(14) C(15) 1.38(2) yes . .
C(15) C(16) 1.382(19) yes . .
C(17) C(18) 1.406(18) yes . .
C(17) C(22) 1.379(17) yes . .
C(18) C(19) 1.386(17) yes . .
C(19) C(20) 1.403(19) yes . .
C(20) C(21) 1.371(19) yes . .
C(21) C(22) 1.373(18) yes . .
C(23) C(24) 1.543(17) yes . .
C(24) C(25) 1.508(16) yes . .
C(26) C(27) 1.361(18) yes . .
C(26) C(31) 1.388(19) yes . .
C(27) C(28) 1.40(2) yes . .
C(28) C(29) 1.39(2) yes . .
C(29) C(30) 1.36(2) yes . .
C(30) C(31) 1.39(2) yes . .
C(32) C(33) 1.390(18) yes . .
C(32) C(37) 1.408(19) yes . .
C(33) C(34) 1.36(2) yes . .
C(34) C(35) 1.37(2) yes . .
C(35) C(36) 1.35(2) yes . .
C(36) C(37) 1.38(2) yes . .
C(6) H(1) 0.950 no . .
C(6) H(2) 0.950 no . .
C(6) H(3) 0.950 no . .
C(7) H(4) 0.950 no . .
C(7) H(5) 0.950 no . .
C(7) H(6) 0.950 no . .
C(8) H(7) 0.950 no . .
C(8) H(8) 0.950 no . .
C(8) H(9) 0.950 no . .
C(9) H(10) 0.950 no . .
C(9) H(11) 0.950 no . .
C(9) H(12) 0.950 no . .
C(10) H(13) 0.950 no . .
C(10) H(14) 0.950 no . .
C(10) H(15) 0.950 no . .
C(12) H(16) 0.950 no . .
C(13) H(17) 0.950 no . .
C(14) H(18) 0.950 no . .
C(15) H(19) 0.950 no . .
C(16) H(20) 0.950 no . .
C(18) H(21) 0.950 no . .
C(19) H(22) 0.950 no . .
C(20) H(23) 0.950 no . .
C(21) H(24) 0.950 no . .
C(22) H(25) 0.950 no . .
C(23) H(26) 0.950 no . .
C(23) H(27) 0.950 no . .
C(24) H(28) 0.950 no . .
C(24) H(29) 0.950 no . .
C(25) H(30) 0.950 no . .
C(25) H(31) 0.950 no . .
C(27) H(32) 0.950 no . .
C(28) H(33) 0.950 no . .
C(29) H(34) 0.950 no . .
C(30) H(35) 0.950 no . .
C(31) H(36) 0.950 no . .
C(33) H(37) 0.950 no . .
C(34) H(38) 0.950 no . .
C(35) H(39) 0.950 no . .
C(36) H(40) 0.950 no . .
C(37) H(41) 0.950 no . .
